data_4343776
loop_
_publ_author_name
'Haller, K.J.'
'Andersen, E.L.'
'Fehlner, T.P.'

_publ_section_title
;
 Crystal and molecular structure of (C O)6 Fe2 B3 H7, a diiron analogue of
 pentaborane(9)
;
_journal_name_full 'Inorganic Chemistry'
_journal_page_first 309
_journal_page_last 313
_journal_volume 20
_journal_year 1981
_chemical_formula_sum 'C6 H7 B3 Fe2 O6'
_chemical_name_systematic '((C O)6 Fe2) (B3 H7)'
_space_group_IT_number 14
_symmetry_space_group_name_Hall '-P 2ybc'
_symmetry_space_group_name_H-M 'P 1 21/c 1'
_cell_angle_alpha 90
_cell_angle_beta 99.54
_cell_angle_gamma 90
_cell_formula_units_Z 4
_cell_length_a 9.006
_cell_length_b 10.878
_cell_length_c 12.479
_cell_volume 1205.626
_citation_journal_id_ASTM INOCAJ
_cod_data_source_file Haller_INOCAJ_1981_1342.cif
_cod_data_source_block C6H7B3Fe2O6
_cod_database_code 4343776

loop_
_symmetry_equiv_pos_as_xyz
x,y,z
-x,y+1/2,-z+1/2
-x,-y,-z
x,-y-1/2,z-1/2

loop_
_atom_site_label
_atom_site_type_symbol
_atom_site_fract_x
_atom_site_fract_y
_atom_site_fract_z
_atom_site_occupancy
_atom_site_U_iso_or_equiv
C4 C 0.1439 0.8569 0.40718 1 0.0
O1 O 0.4589 0.7343 0.37301 1 0.0
C1 C 0.4202 0.8191 0.3237 1 0.0
C3 C 0.504 0.9363 0.1547 1 0.0
C5 C -0.0747 0.9989 0.32726 1 0.0
Fe2 Fe 0.11743 0.98693 0.31716 1 0.0
B2 B 0.0279 0.0003 0.1549 1 0.0
H1 H 0.302 0.062 0.167 1 0.0
H6 H -0.091 0.023 0.129 1 0.0
B3 B 0.1333 0.864 0.1932 1 0.0
H3 H 0.098 0.072 0.107 1 0.0
H2 H 0.263 0.86 0.15 1 0.0
O5 O -0.1997 0.0052 0.33414 1 0.0
Fe1 Fe 0.36159 0.9512 0.24185 1 0.0
H5 H 0.184 0.19 0.206 1 0.0
C2 C 0.4612 0.0536 0.3412 1 0.0
H7 H 0.102 0.776 0.197 1 0.0
O2 O 0.5238 0.119 0.40289 1 0.0
B1 B 0.1828 0.0994 0.1992 1 0.0
C6 C 0.1746 0.112 0.40932 1 0.0
O4 O 0.1568 0.7732 0.46158 1 0.0
O3 O 0.5917 0.9256 0.10133 1 0.0
H4 H 0.054 0.911 0.098 1 0.0
O6 O 0.2066 0.1929 0.46607 1 0.0
